data_7009966
loop_
_publ_author_name
'Broder, Charlotte K.'
'Goeta, Andr\'es E.'
'Howard, Judith A. K.'
'Hughes, Andrew K.'
'Johnson, Andrew L.'
'Malget, John M.'
'Wade, Ken'

_publ_section_title
;
 Insertion and cleavage reactions of [closo-3,1,2-Ta(NMe2)3(C2B9H11)]
 with nitriles, phenols and thiols; structural characterisation of
 N,N-dimethylamidinate ligands&#x200A;&#x2020;
;
_journal_issue 20
_journal_name_full 'Journal of the Chemical Society, Dalton Transactions'
_journal_page_first 3526
_journal_paper_doi 10.1039/b004862n
_journal_year 2000
_chemical_formula_sum 'C32 H44 B9 F3 N6 Ta'
_chemical_formula_weight 847.97
_chemical_name_systematic
; 
 ? 
;
_space_group_IT_number 14
_symmetry_cell_setting monoclinic
_symmetry_space_group_name_Hall '-P 2ybc'
_symmetry_space_group_name_H-M 'P 1 21/c 1'
_atom_sites_solution_hydrogens geom
_atom_sites_solution_primary direct
_atom_sites_solution_secondary difmap
_audit_creation_method SHELXL-97
_cell_angle_alpha 90.00
_cell_angle_beta 90.976(4)
_cell_angle_gamma 90.00
_cell_formula_units_Z 4
_cell_length_a 13.104(3)
_cell_length_b 18.420(4)
_cell_length_c 15.495(4)
_cell_measurement_reflns_used 870
_cell_measurement_temperature 120(2)
_cell_measurement_theta_max 21.97
_cell_measurement_theta_min 13.70
_cell_volume 3739.6(15)
_computing_cell_refinement 'SMART-NT V5.0 (Bruker, 1998a)'
_computing_data_collection 'SMART-NT V5.0 (Bruker, 1998a)'
_computing_data_reduction 'SAINT-NT V5.0 (Bruker, 1998b)'
_computing_molecular_graphics 'SHELXTL-NT V5.1 (Bruker, 1998c)'
_computing_publication_material 'SHELXTL-NT V5.1 (Bruker, 1998c)'
_computing_structure_refinement 'SHELXL-97 (Sheldrick, 1997)'
_computing_structure_solution 'SHELXS-97 (Sheldrick, 1990)'
_diffrn_ambient_temperature 120(2)
_diffrn_measured_fraction_theta_full 0.998
_diffrn_measured_fraction_theta_max 0.998
_diffrn_measurement_device_type 'Bruker SMART-CCD'
_diffrn_measurement_method \w
_diffrn_radiation_monochromator graphite
_diffrn_radiation_source 'fine-focus sealed tube'
_diffrn_radiation_type MoK\a
_diffrn_radiation_wavelength 0.71073
_diffrn_reflns_av_R_equivalents 0.0304
_diffrn_reflns_av_sigmaI/netI 0.0183
_diffrn_reflns_limit_h_max 17
_diffrn_reflns_limit_h_min -17
_diffrn_reflns_limit_k_max 24
_diffrn_reflns_limit_k_min -24
_diffrn_reflns_limit_l_max 20
_diffrn_reflns_limit_l_min -20
_diffrn_reflns_number 42691
_diffrn_reflns_theta_full 28.30
_diffrn_reflns_theta_max 28.30
_diffrn_reflns_theta_min 1.55
_diffrn_standards_decay_% 0
_exptl_absorpt_coefficient_mu 2.987
_exptl_absorpt_correction_T_max 0.647
_exptl_absorpt_correction_T_min 0.426
_exptl_absorpt_correction_type multi-scan
_exptl_absorpt_process_details 'SADABS (Sheldrick, 1998)'
_exptl_crystal_colour yellow
_exptl_crystal_density_diffrn 1.506
_exptl_crystal_density_meas ?
_exptl_crystal_density_method .
_exptl_crystal_description 'irregular shape'
_exptl_crystal_F_000 1692
_exptl_crystal_size_max 0.60
_exptl_crystal_size_mid 0.40
_exptl_crystal_size_min 0.20
_refine_diff_density_max 0.940
_refine_diff_density_min -0.848
_refine_diff_density_rms 0.069
_refine_ls_extinction_method none
_refine_ls_goodness_of_fit_ref 1.050
_refine_ls_hydrogen_treatment mixed
_refine_ls_matrix_type full
_refine_ls_number_parameters 504
_refine_ls_number_reflns 9287
_refine_ls_number_restraints 0
_refine_ls_restrained_S_all 1.050
_refine_ls_R_factor_all 0.0225
_refine_ls_R_factor_gt 0.0184
_refine_ls_shift/su_max 0.002
_refine_ls_shift/su_mean 0.000
_refine_ls_structure_factor_coef Fsqd
_refine_ls_weighting_details 'calc w=1/[\s^2^(Fo^2^)+(0.0222P)^2^+2.4514P] where P=(Fo^2^+2Fc^2^)/3'
_refine_ls_weighting_scheme calc
_refine_ls_wR_factor_gt 0.0445
_refine_ls_wR_factor_ref 0.0466
_reflns_number_gt 8380
_reflns_number_total 9287
_reflns_threshold_expression >2sigma(I)
_cod_data_source_file b004862n.txt
_cod_data_source_block 4
_cod_original_sg_symbol_H-M P2(1)/c
_cod_database_code 7009966

loop_
_symmetry_equiv_pos_as_xyz
'x, y, z'
'-x, y+1/2, -z+1/2'
'-x, -y, -z'
'x, -y-1/2, z-1/2'

loop_
_atom_site_label
_atom_site_type_symbol
_atom_site_fract_x
_atom_site_fract_y
_atom_site_fract_z
_atom_site_U_iso_or_equiv
_atom_site_adp_type
_atom_site_occupancy
_atom_site_symmetry_multiplicity
_atom_site_calc_flag
_atom_site_refinement_flags
_atom_site_disorder_assembly
_atom_site_disorder_group
Ta1 Ta 0.298647(5) 0.138071(4) 0.480003(5) 0.01631(3) Uani 1 1 d . . .
B1 B 0.41040(19) 0.01150(13) 0.25087(15) 0.0262(5) Uani 1 1 d . . .
H1 H 0.4370(19) -0.0180(13) 0.1953(16) 0.032(6) Uiso 1 1 d . . .
B2 B 0.49284(18) 0.07238(12) 0.30552(14) 0.0238(4) Uani 1 1 d . . .
H2 H 0.5719(18) 0.0849(12) 0.2941(14) 0.024(6) Uiso 1 1 d . . .
B3 B 0.38981(19) 0.10680(12) 0.24373(14) 0.0244(4) Uani 1 1 d . . .
H3 H 0.405(2) 0.1418(13) 0.1937(17) 0.031(7) Uiso 1 1 d . . .
B4 B 0.28366(19) 0.04815(13) 0.25571(15) 0.0263(5) Uani 1 1 d . . .
H4 H 0.2283(19) 0.0403(13) 0.2037(16) 0.032(6) Uiso 1 1 d . . .
B5 B 0.32134(19) -0.02305(12) 0.32706(15) 0.0260(5) Uani 1 1 d . . .
H5 H 0.288(2) -0.0769(14) 0.3236(17) 0.038(7) Uiso 1 1 d . . .
B6 B 0.45073(19) -0.00741(12) 0.35810(15) 0.0247(4) Uani 1 1 d . . .
H6 H 0.5054(18) -0.0450(12) 0.3776(15) 0.024(6) Uiso 1 1 d . . .
C7 C 0.44599(14) 0.07454(10) 0.40896(12) 0.0196(3) Uani 1 1 d . . .
H7 H 0.5003(19) 0.0851(13) 0.4493(16) 0.030(6) Uiso 1 1 d . . .
C8 C 0.41209(15) 0.13790(10) 0.34646(12) 0.0188(3) Uani 1 1 d . . .
H8 H 0.4446(17) 0.1834(13) 0.3504(14) 0.022(6) Uiso 1 1 d . . .
B9 B 0.28996(18) 0.13064(12) 0.31584(14) 0.0220(4) Uani 1 1 d . . .
H9 H 0.2488(18) 0.1768(13) 0.2938(15) 0.029(6) Uiso 1 1 d . . .
B10 B 0.24547(17) 0.05007(12) 0.36610(15) 0.0228(4) Uani 1 1 d . . .
H10 H 0.1663(19) 0.0395(13) 0.3801(16) 0.033(6) Uiso 1 1 d . . .
B11 B 0.35085(17) 0.01725(11) 0.42835(14) 0.0211(4) Uani 1 1 d . . .
H11 H 0.3518(16) -0.0115(11) 0.4904(14) 0.017(5) Uiso 1 1 d . . .
N1 N 0.21136(13) 0.09788(9) 0.56537(11) 0.0232(3) Uani 1 1 d . . .
C10 C 0.13420(15) 0.08497(10) 0.61316(12) 0.0219(4) Uani 1 1 d . . .
C11 C 0.06457(15) 0.14611(10) 0.63642(12) 0.0220(4) Uani 1 1 d . . .
C12 C 0.10768(17) 0.21343(11) 0.65508(13) 0.0260(4) Uani 1 1 d . . .
H12 H 0.1798 0.2187 0.6556 0.031 Uiso 1 1 calc R . .
C13 C 0.04649(19) 0.27309(12) 0.67296(15) 0.0329(5) Uani 1 1 d . . .
H13 H 0.0756 0.3190 0.6867 0.040 Uiso 1 1 calc R . .
C14 C -0.05805(19) 0.26337(12) 0.67011(15) 0.0349(5) Uani 1 1 d . . .
F14 F -0.11849(13) 0.32136(8) 0.68913(11) 0.0536(4) Uani 1 1 d . . .
C15 C -0.10365(17) 0.19817(13) 0.65034(15) 0.0342(5) Uani 1 1 d . . .
H15 H -0.1759 0.1938 0.6481 0.041 Uiso 1 1 calc R . .
C16 C -0.04161(17) 0.13880(12) 0.63367(14) 0.0285(4) Uani 1 1 d . . .
H16 H -0.0715 0.0931 0.6204 0.034 Uiso 1 1 calc R . .
N2 N 0.10976(15) 0.01640(9) 0.63906(12) 0.0304(4) Uani 1 1 d . . .
C17 C 0.05204(17) -0.00046(12) 0.71621(13) 0.0288(4) Uani 1 1 d . . .
H17A H 0.0277 0.0447 0.7422 0.043 Uiso 1 1 calc R . .
H17B H 0.0961 -0.0262 0.7578 0.043 Uiso 1 1 calc R . .
H17C H -0.0064 -0.0312 0.7005 0.043 Uiso 1 1 calc R . .
C18 C 0.1690(2) -0.04387(12) 0.60504(18) 0.0436(6) Uani 1 1 d . . .
H18A H 0.1829 -0.0352 0.5440 0.065 Uiso 1 1 calc R . .
H18B H 0.1303 -0.0891 0.6109 0.065 Uiso 1 1 calc R . .
H18C H 0.2337 -0.0479 0.6374 0.065 Uiso 1 1 calc R . .
N3 N 0.40729(12) 0.17530(8) 0.55023(10) 0.0210(3) Uani 1 1 d . . .
C20 C 0.48934(14) 0.20435(10) 0.58145(12) 0.0191(3) Uani 1 1 d . . .
C21 C 0.56789(14) 0.23488(10) 0.52180(12) 0.0198(4) Uani 1 1 d . . .
C22 C 0.55255(17) 0.30220(12) 0.48352(14) 0.0307(4) Uani 1 1 d . . .
H22 H 0.4926 0.3291 0.4958 0.037 Uiso 1 1 calc R . .
C23 C 0.62390(18) 0.33073(13) 0.42745(15) 0.0346(5) Uani 1 1 d . . .
H23 H 0.6141 0.3771 0.4018 0.042 Uiso 1 1 calc R . .
C24 C 0.70887(16) 0.29005(13) 0.41012(13) 0.0295(4) Uani 1 1 d . . .
F24 F 0.77808(10) 0.31672(9) 0.35394(9) 0.0437(4) Uani 1 1 d . . .
C25 C 0.72621(17) 0.22296(13) 0.44610(16) 0.0360(5) Uani 1 1 d . . .
H25 H 0.7856 0.1960 0.4326 0.043 Uiso 1 1 calc R . .
C26 C 0.65465(16) 0.19535(11) 0.50293(15) 0.0301(4) Uani 1 1 d . . .
H26 H 0.6654 0.1492 0.5289 0.036 Uiso 1 1 calc R . .
N4 N 0.50902(13) 0.20803(9) 0.66692(10) 0.0226(3) Uani 1 1 d . . .
C27 C 0.59921(16) 0.24264(12) 0.70477(13) 0.0287(4) Uani 1 1 d . . .
H27A H 0.6326 0.2723 0.6609 0.043 Uiso 1 1 calc R . .
H27B H 0.6467 0.2053 0.7259 0.043 Uiso 1 1 calc R . .
H27C H 0.5790 0.2736 0.7530 0.043 Uiso 1 1 calc R . .
C28 C 0.43583(16) 0.17770(12) 0.72698(13) 0.0272(4) Uani 1 1 d . . .
H28A H 0.3899 0.1443 0.6961 0.041 Uiso 1 1 calc R . .
H28B H 0.3960 0.2171 0.7524 0.041 Uiso 1 1 calc R . .
H28C H 0.4725 0.1513 0.7729 0.041 Uiso 1 1 calc R . .
N5 N 0.22790(13) 0.22434(9) 0.45209(11) 0.0229(3) Uani 1 1 d . . .
C30 C 0.17959(14) 0.28138(10) 0.42543(11) 0.0190(3) Uani 1 1 d . . .
C31 C 0.23537(14) 0.35229(9) 0.42516(12) 0.0195(3) Uani 1 1 d . . .
C32 C 0.28632(15) 0.37486(11) 0.50030(13) 0.0244(4) Uani 1 1 d . . .
H32 H 0.2812 0.3469 0.5515 0.029 Uiso 1 1 calc R . .
C33 C 0.34449(16) 0.43791(11) 0.50077(14) 0.0276(4) Uani 1 1 d . . .
H33 H 0.3788 0.4538 0.5519 0.033 Uiso 1 1 calc R . .
C34 C 0.35119(16) 0.47696(11) 0.42490(15) 0.0293(4) Uani 1 1 d . . .
F34 F 0.40748(11) 0.53883(7) 0.42519(10) 0.0429(3) Uani 1 1 d . . .
C35 C 0.30345(17) 0.45587(11) 0.34924(14) 0.0291(4) Uani 1 1 d . . .
H35 H 0.3106 0.4835 0.2979 0.035 Uiso 1 1 calc R . .
C36 C 0.24445(15) 0.39309(10) 0.34978(13) 0.0238(4) Uani 1 1 d . . .
H36 H 0.2101 0.3779 0.2984 0.029 Uiso 1 1 calc R . .
N6 N 0.08256(12) 0.27824(9) 0.39549(11) 0.0222(3) Uani 1 1 d . . .
C37 C 0.01633(16) 0.34168(11) 0.38694(15) 0.0278(4) Uani 1 1 d . . .
H37A H 0.0557 0.3857 0.3999 0.042 Uiso 1 1 calc R . .
H37B H -0.0401 0.3375 0.4273 0.042 Uiso 1 1 calc R . .
H37C H -0.0111 0.3444 0.3278 0.042 Uiso 1 1 calc R . .
C38 C 0.02931(16) 0.20860(11) 0.39574(14) 0.0278(4) Uani 1 1 d . . .
H38A H 0.0760 0.1701 0.3777 0.042 Uiso 1 1 calc R . .
H38B H -0.0293 0.2107 0.3556 0.042 Uiso 1 1 calc R . .
H38C H 0.0054 0.1983 0.4541 0.042 Uiso 1 1 calc R . .
C40 C -0.0694(2) 0.04106(13) 1.04543(16) 0.0396(6) Uani 1 1 d . . .
H40 H -0.1171 0.0690 1.0768 0.059 Uiso 1 1 calc R . .
C41 C -0.0987(2) 0.00881(14) 0.96793(16) 0.0391(5) Uani 1 1 d . . .
H41 H -0.1662 0.0151 0.9458 0.047 Uiso 1 1 calc R . .
C42 C -0.0294(2) -0.03255(13) 0.92305(15) 0.0391(6) Uani 1 1 d . . .
H42 H -0.0495 -0.0552 0.8704 0.059 Uiso 1 1 calc R . .

loop_
_atom_site_aniso_label
_atom_site_aniso_U_11
_atom_site_aniso_U_22
_atom_site_aniso_U_33
_atom_site_aniso_U_23
_atom_site_aniso_U_13
_atom_site_aniso_U_12
Ta1 0.01555(4) 0.01436(4) 0.01899(4) 0.00123(2) -0.00058(3) -0.00037(3)
B1 0.0325(12) 0.0244(10) 0.0215(10) -0.0016(8) 0.0006(9) 0.0012(9)
B2 0.0263(11) 0.0234(10) 0.0220(10) -0.0011(8) 0.0040(8) 0.0026(8)
B3 0.0320(12) 0.0216(10) 0.0194(10) 0.0016(8) -0.0010(9) 0.0003(9)
B4 0.0295(12) 0.0262(11) 0.0230(10) -0.0022(8) -0.0055(9) 0.0003(9)
B5 0.0340(13) 0.0188(10) 0.0252(11) -0.0013(8) -0.0001(9) -0.0036(9)
B6 0.0317(12) 0.0192(10) 0.0231(10) -0.0007(8) 0.0007(9) 0.0057(9)
C7 0.0188(9) 0.0196(9) 0.0202(8) 0.0002(7) -0.0013(7) 0.0036(7)
C8 0.0196(9) 0.0164(8) 0.0204(8) 0.0020(6) 0.0001(7) -0.0010(7)
B9 0.0229(11) 0.0225(10) 0.0206(10) 0.0022(8) -0.0028(8) 0.0020(8)
B10 0.0223(11) 0.0207(10) 0.0253(11) -0.0011(8) -0.0025(8) -0.0034(8)
B11 0.0249(11) 0.0177(9) 0.0208(10) 0.0010(7) 0.0008(8) 0.0006(8)
N1 0.0232(8) 0.0199(8) 0.0264(8) 0.0004(6) 0.0026(6) -0.0024(6)
C10 0.0223(9) 0.0227(9) 0.0206(9) -0.0005(7) 0.0002(7) -0.0042(7)
C11 0.0226(9) 0.0247(9) 0.0188(8) 0.0020(7) 0.0018(7) -0.0013(7)
C12 0.0282(10) 0.0235(9) 0.0265(10) 0.0024(7) 0.0033(8) -0.0001(8)
C13 0.0406(13) 0.0232(10) 0.0353(11) 0.0013(8) 0.0074(10) 0.0026(9)
C14 0.0387(13) 0.0319(11) 0.0344(12) 0.0057(9) 0.0098(10) 0.0134(10)
F14 0.0529(10) 0.0422(9) 0.0663(11) 0.0056(7) 0.0166(8) 0.0233(7)
C15 0.0239(10) 0.0453(13) 0.0335(11) 0.0070(10) 0.0036(9) 0.0048(9)
C16 0.0271(11) 0.0342(11) 0.0242(10) 0.0022(8) 0.0018(8) -0.0040(8)
N2 0.0373(10) 0.0212(8) 0.0333(9) 0.0005(7) 0.0144(8) -0.0047(7)
C17 0.0312(11) 0.0282(10) 0.0272(10) 0.0055(8) 0.0050(8) -0.0073(8)
C18 0.0542(16) 0.0199(10) 0.0576(16) -0.0018(10) 0.0251(13) -0.0033(10)
N3 0.0210(8) 0.0202(8) 0.0217(8) 0.0007(6) -0.0015(6) -0.0008(6)
C20 0.0194(9) 0.0157(8) 0.0223(9) -0.0023(6) -0.0004(7) 0.0027(6)
C21 0.0186(9) 0.0202(8) 0.0207(9) -0.0030(7) -0.0014(7) -0.0013(7)
C22 0.0268(11) 0.0301(11) 0.0354(11) 0.0070(9) 0.0052(9) 0.0074(8)
C23 0.0332(12) 0.0343(12) 0.0365(12) 0.0123(9) 0.0014(9) -0.0016(9)
C24 0.0219(10) 0.0433(12) 0.0233(10) 0.0017(8) 0.0006(8) -0.0105(9)
F24 0.0281(7) 0.0674(10) 0.0359(7) 0.0106(7) 0.0060(6) -0.0131(7)
C25 0.0228(11) 0.0369(12) 0.0486(14) -0.0019(10) 0.0089(10) 0.0022(9)
C26 0.0239(10) 0.0231(10) 0.0435(12) 0.0022(9) 0.0059(9) 0.0034(8)
N4 0.0216(8) 0.0252(8) 0.0209(8) -0.0027(6) 0.0003(6) -0.0020(6)
C27 0.0240(10) 0.0379(11) 0.0241(10) -0.0085(8) -0.0043(8) -0.0012(8)
C28 0.0286(11) 0.0321(11) 0.0210(9) -0.0030(8) 0.0040(8) -0.0008(8)
N5 0.0239(8) 0.0199(7) 0.0248(8) -0.0001(6) -0.0045(6) 0.0020(6)
C30 0.0194(9) 0.0195(8) 0.0181(8) -0.0015(6) 0.0010(7) 0.0026(7)
C31 0.0162(8) 0.0175(8) 0.0247(9) -0.0021(7) 0.0007(7) 0.0026(6)
C32 0.0220(10) 0.0248(9) 0.0262(10) -0.0016(7) -0.0014(8) 0.0031(7)
C33 0.0216(10) 0.0278(10) 0.0334(11) -0.0093(8) -0.0033(8) 0.0005(8)
C34 0.0219(10) 0.0228(10) 0.0434(12) -0.0076(8) 0.0065(9) -0.0035(8)
F34 0.0399(8) 0.0314(7) 0.0577(9) -0.0101(6) 0.0092(7) -0.0169(6)
C35 0.0297(11) 0.0256(10) 0.0322(11) 0.0017(8) 0.0078(9) -0.0017(8)
C36 0.0240(10) 0.0225(9) 0.0250(9) -0.0019(7) 0.0017(8) -0.0004(7)
N6 0.0189(8) 0.0185(7) 0.0292(8) 0.0017(6) -0.0016(6) 0.0004(6)
C37 0.0201(10) 0.0232(9) 0.0401(12) 0.0003(8) -0.0029(8) 0.0051(8)
C38 0.0243(10) 0.0248(10) 0.0341(11) 0.0027(8) -0.0021(8) -0.0044(8)
C40 0.0492(15) 0.0359(12) 0.0341(12) 0.0010(10) 0.0144(11) -0.0117(11)
C41 0.0384(13) 0.0416(13) 0.0374(12) 0.0064(10) 0.0021(10) -0.0181(10)
C42 0.0544(16) 0.0377(12) 0.0253(11) -0.0021(9) 0.0035(10) -0.0222(11)

loop_
_atom_type_symbol
_atom_type_description
_atom_type_scat_dispersion_real
_atom_type_scat_dispersion_imag
_atom_type_scat_source
C C 0.0033 0.0016 'International Tables Vol C Tables 4.2.6.8 and 6.1.1.4'
H H 0.0000 0.0000 'International Tables Vol C Tables 4.2.6.8 and 6.1.1.4'
B B 0.0013 0.0007 'International Tables Vol C Tables 4.2.6.8 and 6.1.1.4'
N N 0.0061 0.0033 'International Tables Vol C Tables 4.2.6.8 and 6.1.1.4'
F F 0.0171 0.0103 'International Tables Vol C Tables 4.2.6.8 and 6.1.1.4'
Ta Ta -0.7052 6.5227 'International Tables Vol C Tables 4.2.6.8 and 6.1.1.4'

loop_
_geom_angle_atom_site_label_1
_geom_angle_atom_site_label_2
_geom_angle_atom_site_label_3
_geom_angle
_geom_angle_site_symmetry_1
_geom_angle_site_symmetry_3
_geom_angle_publ_flag
N5 Ta1 N3 100.80(7) . . ?
N5 Ta1 N1 100.80(7) . . ?
N3 Ta1 N1 101.20(7) . . ?
N5 Ta1 B11 145.48(7) . . ?
N3 Ta1 B11 107.55(7) . . ?
N1 Ta1 B11 92.73(7) . . ?
N5 Ta1 B10 104.81(7) . . ?
N3 Ta1 B10 146.89(7) . . ?
N1 Ta1 B10 94.29(7) . . ?
B11 Ta1 B10 42.04(7) . . ?
N5 Ta1 C7 131.81(7) . . ?
N3 Ta1 C7 81.16(7) . . ?
N1 Ta1 C7 126.34(7) . . ?
B11 Ta1 C7 38.93(7) . . ?
B10 Ta1 C7 66.16(7) . . ?
N5 Ta1 B9 78.64(7) . . ?
N3 Ta1 B9 127.58(7) . . ?
N1 Ta1 B9 130.74(7) . . ?
B11 Ta1 B9 68.62(7) . . ?
B10 Ta1 B9 41.35(7) . . ?
C7 Ta1 B9 64.00(7) . . ?
N5 Ta1 C8 96.04(7) . . ?
N3 Ta1 C8 91.35(7) . . ?
N1 Ta1 C8 156.63(6) . . ?
B11 Ta1 C8 64.52(6) . . ?
B10 Ta1 C8 65.57(7) . . ?
C7 Ta1 C8 36.02(6) . . ?
B9 Ta1 C8 38.02(7) . . ?
B2 B1 B6 60.24(13) . . ?
B2 B1 B3 59.57(13) . . ?
B6 B1 B3 107.17(15) . . ?
B2 B1 B5 108.07(16) . . ?
B6 B1 B5 59.91(14) . . ?
B3 B1 B5 106.96(16) . . ?
B2 B1 B4 107.48(16) . . ?
B6 B1 B4 107.24(16) . . ?
B3 B1 B4 59.49(13) . . ?
B5 B1 B4 59.50(14) . . ?
B2 B1 H1 119.9(13) . . ?
B6 B1 H1 123.6(13) . . ?
B3 B1 H1 119.8(13) . . ?
B5 B1 H1 124.7(13) . . ?
B4 B1 H1 122.3(13) . . ?
C7 B2 C8 54.20(11) . . ?
C7 B2 B3 102.42(15) . . ?
C8 B2 B3 58.70(12) . . ?
C7 B2 B1 103.64(16) . . ?
C8 B2 B1 104.23(16) . . ?
B3 B2 B1 60.65(13) . . ?
C7 B2 B6 58.28(12) . . ?
C8 B2 B6 102.26(15) . . ?
B3 B2 B6 107.86(17) . . ?
B1 B2 B6 60.05(13) . . ?
C7 B2 H2 120.3(12) . . ?
C8 B2 H2 120.3(12) . . ?
B3 B2 H2 124.3(12) . . ?
B1 B2 H2 129.8(12) . . ?
B6 B2 H2 124.1(12) . . ?
C8 B3 B2 59.85(12) . . ?
C8 B3 B4 103.19(15) . . ?
B2 B3 B4 108.63(16) . . ?
C8 B3 B1 104.42(15) . . ?
B2 B3 B1 59.78(13) . . ?
B4 B3 B1 60.72(13) . . ?
C8 B3 B9 56.79(12) . . ?
B2 B3 B9 108.12(15) . . ?
B4 B3 B9 60.07(13) . . ?
B1 B3 B9 108.36(16) . . ?
C8 B3 H3 117.3(14) . . ?
B2 B3 H3 118.5(15) . . ?
B4 B3 H3 128.5(15) . . ?
B1 B3 H3 129.2(14) . . ?
B9 B3 H3 118.0(14) . . ?
B3 B4 B5 107.70(17) . . ?
B3 B4 B9 60.42(13) . . ?
B5 B4 B9 107.06(16) . . ?
B3 B4 B10 108.68(16) . . ?
B5 B4 B10 60.02(13) . . ?
B9 B4 B10 59.69(12) . . ?
B3 B4 B1 59.80(13) . . ?
B5 B4 B1 60.12(13) . . ?
B9 B4 B1 107.91(16) . . ?
B10 B4 B1 108.73(16) . . ?
B3 B4 H4 121.3(13) . . ?
B5 B4 H4 122.6(13) . . ?
B9 B4 H4 121.7(13) . . ?
B10 B4 H4 121.2(13) . . ?
B1 B4 H4 121.8(13) . . ?
B11 B5 B6 60.00(13) . . ?
B11 B5 B4 107.18(15) . . ?
B6 B5 B4 107.57(16) . . ?
B11 B5 B10 59.91(12) . . ?
B6 B5 B10 108.66(15) . . ?
B4 B5 B10 60.29(13) . . ?
B11 B5 B1 107.46(16) . . ?
B6 B5 B1 59.45(13) . . ?
B4 B5 B1 60.37(13) . . ?
B10 B5 B1 109.15(16) . . ?
B11 B5 H5 120.5(14) . . ?
B6 B5 H5 122.7(14) . . ?
B4 B5 H5 122.5(14) . . ?
B10 B5 H5 118.9(14) . . ?
B1 B5 H5 123.9(14) . . ?
C7 B6 B1 104.31(15) . . ?
C7 B6 B2 59.50(12) . . ?
B1 B6 B2 59.71(13) . . ?
C7 B6 B11 57.10(12) . . ?
B1 B6 B11 108.29(16) . . ?
B2 B6 B11 107.94(15) . . ?
C7 B6 B5 103.09(15) . . ?
B1 B6 B5 60.64(14) . . ?
B2 B6 B5 108.23(16) . . ?
B11 B6 B5 59.86(13) . . ?
C7 B6 H6 119.1(13) . . ?
B1 B6 H6 126.8(13) . . ?
B2 B6 H6 117.9(13) . . ?
B11 B6 H6 120.3(13) . . ?
B5 B6 H6 128.4(13) . . ?
C8 C7 B11 112.11(15) . . ?
C8 C7 B6 112.57(15) . . ?
B11 C7 B6 63.60(13) . . ?
C8 C7 B2 63.09(12) . . ?
B11 C7 B2 115.60(15) . . ?
B6 C7 B2 62.22(12) . . ?
C8 C7 Ta1 73.45(10) . . ?
B11 C7 Ta1 68.57(10) . . ?
B6 C7 Ta1 130.23(13) . . ?
B2 C7 Ta1 134.56(12) . . ?
C8 C7 H7 116.6(15) . . ?
B11 C7 H7 124.1(15) . . ?
B6 C7 H7 116.7(15) . . ?
B2 C7 H7 109.8(14) . . ?
Ta1 C7 H7 100.7(14) . . ?
C7 C8 B9 112.01(15) . . ?
C7 C8 B3 111.43(15) . . ?
B9 C8 B3 63.95(13) . . ?
C7 C8 B2 62.71(12) . . ?
B9 C8 B2 115.43(15) . . ?
B3 C8 B2 61.45(13) . . ?
C7 C8 Ta1 70.53(9) . . ?
B9 C8 Ta1 70.32(10) . . ?
B3 C8 Ta1 131.12(13) . . ?
B2 C8 Ta1 131.40(12) . . ?
C7 C8 H8 119.8(14) . . ?
B9 C8 H8 121.4(14) . . ?
B3 C8 H8 115.3(14) . . ?
B2 C8 H8 111.4(14) . . ?
Ta1 C8 H8 102.4(14) . . ?
C8 B9 B10 105.22(15) . . ?
C8 B9 B4 104.64(15) . . ?
B10 B9 B4 60.35(13) . . ?
C8 B9 B3 59.25(13) . . ?
B10 B9 B3 108.49(15) . . ?
B4 B9 B3 59.51(13) . . ?
C8 B9 Ta1 71.65(10) . . ?
B10 B9 Ta1 67.49(10) . . ?
B4 B9 Ta1 124.62(13) . . ?
B3 B9 Ta1 128.01(13) . . ?
C8 B9 H9 120.6(13) . . ?
B10 B9 H9 129.8(13) . . ?
B4 B9 H9 119.7(13) . . ?
B3 B9 H9 111.7(13) . . ?
Ta1 B9 H9 107.0(13) . . ?
B11 B10 B9 105.31(15) . . ?
B11 B10 B5 59.69(13) . . ?
B9 B10 B5 107.01(16) . . ?
B11 B10 B4 106.53(16) . . ?
B9 B10 B4 59.96(13) . . ?
B5 B10 B4 59.68(13) . . ?
B11 B10 Ta1 68.33(10) . . ?
B9 B10 Ta1 71.16(10) . . ?
B5 B10 Ta1 125.53(14) . . ?
B4 B10 Ta1 127.68(13) . . ?
B11 B10 H10 124.7(13) . . ?
B9 B10 H10 124.1(13) . . ?
B5 B10 H10 118.3(13) . . ?
B4 B10 H10 118.3(13) . . ?
Ta1 B10 H10 103.4(13) . . ?
C7 B11 B5 104.98(15) . . ?
C7 B11 B6 59.30(12) . . ?
B5 B11 B6 60.14(13) . . ?
C7 B11 B10 105.30(15) . . ?
B5 B11 B10 60.41(13) . . ?
B6 B11 B10 109.17(16) . . ?
C7 B11 Ta1 72.49(10) . . ?
B5 B11 Ta1 127.42(13) . . ?
B6 B11 Ta1 129.90(13) . . ?
B10 B11 Ta1 69.62(10) . . ?
C7 B11 H11 117.8(11) . . ?
B5 B11 H11 124.9(11) . . ?
B6 B11 H11 114.6(11) . . ?
B10 B11 H11 129.6(11) . . ?
Ta1 B11 H11 98.7(11) . . ?
C10 N1 Ta1 162.84(15) . . ?
N1 C10 N2 122.09(18) . . ?
N1 C10 C11 119.21(17) . . ?
N2 C10 C11 118.57(17) . . ?
C12 C11 C16 119.52(19) . . ?
C12 C11 C10 118.27(18) . . ?
C16 C11 C10 122.04(18) . . ?
C11 C12 C13 120.8(2) . . ?
C11 C12 H12 119.6 . . ?
C13 C12 H12 119.6 . . ?
C14 C13 C12 117.8(2) . . ?
C14 C13 H13 121.1 . . ?
C12 C13 H13 121.1 . . ?
F14 C14 C15 118.7(2) . . ?
F14 C14 C13 118.1(2) . . ?
C15 C14 C13 123.2(2) . . ?
C14 C15 C16 118.4(2) . . ?
C14 C15 H15 120.8 . . ?
C16 C15 H15 120.8 . . ?
C15 C16 C11 120.2(2) . . ?
C15 C16 H16 119.9 . . ?
C11 C16 H16 119.9 . . ?
C10 N2 C18 117.97(17) . . ?
C10 N2 C17 124.43(17) . . ?
C18 N2 C17 114.89(17) . . ?
N2 C17 H17A 109.5 . . ?
N2 C17 H17B 109.5 . . ?
H17A C17 H17B 109.5 . . ?
N2 C17 H17C 109.5 . . ?
H17A C17 H17C 109.5 . . ?
H17B C17 H17C 109.5 . . ?
N2 C18 H18A 109.5 . . ?
N2 C18 H18B 109.5 . . ?
H18A C18 H18B 109.5 . . ?
N2 C18 H18C 109.5 . . ?
H18A C18 H18C 109.5 . . ?
H18B C18 H18C 109.5 . . ?
C20 N3 Ta1 167.22(14) . . ?
N3 C20 N4 122.35(17) . . ?
N3 C20 C21 120.01(16) . . ?
N4 C20 C21 117.64(16) . . ?
C26 C21 C22 119.53(19) . . ?
C26 C21 C20 120.37(17) . . ?
C22 C21 C20 120.07(17) . . ?
C21 C22 C23 120.7(2) . . ?
C21 C22 H22 119.6 . . ?
C23 C22 H22 119.6 . . ?
C24 C23 C22 118.2(2) . . ?
C24 C23 H23 120.9 . . ?
C22 C23 H23 120.9 . . ?
F24 C24 C23 118.7(2) . . ?
F24 C24 C25 118.5(2) . . ?
C23 C24 C25 122.8(2) . . ?
C24 C25 C26 118.5(2) . . ?
C24 C25 H25 120.8 . . ?
C26 C25 H25 120.8 . . ?
C21 C26 C25 120.3(2) . . ?
C21 C26 H26 119.8 . . ?
C25 C26 H26 119.8 . . ?
C20 N4 C27 123.94(17) . . ?
C20 N4 C28 119.42(16) . . ?
C27 N4 C28 116.63(16) . . ?
N4 C27 H27A 109.5 . . ?
N4 C27 H27B 109.5 . . ?
H27A C27 H27B 109.5 . . ?
N4 C27 H27C 109.5 . . ?
H27A C27 H27C 109.5 . . ?
H27B C27 H27C 109.5 . . ?
N4 C28 H28A 109.5 . . ?
N4 C28 H28B 109.5 . . ?
H28A C28 H28B 109.5 . . ?
N4 C28 H28C 109.5 . . ?
H28A C28 H28C 109.5 . . ?
H28B C28 H28C 109.5 . . ?
C30 N5 Ta1 174.54(15) . . ?
N5 C30 N6 122.01(17) . . ?
N5 C30 C31 118.32(17) . . ?
N6 C30 C31 119.64(16) . . ?
C36 C31 C32 119.43(18) . . ?
C36 C31 C30 121.39(17) . . ?
C32 C31 C30 118.97(17) . . ?
C33 C32 C31 120.54(19) . . ?
C33 C32 H32 119.7 . . ?
C31 C32 H32 119.7 . . ?
C34 C33 C32 118.25(19) . . ?
C34 C33 H33 120.9 . . ?
C32 C33 H33 120.9 . . ?
F34 C34 C35 118.6(2) . . ?
F34 C34 C33 118.5(2) . . ?
C35 C34 C33 122.92(19) . . ?
C34 C35 C36 118.3(2) . . ?
C34 C35 H35 120.8 . . ?
C36 C35 H35 120.8 . . ?
C35 C36 C31 120.53(19) . . ?
C35 C36 H36 119.7 . . ?
C31 C36 H36 119.7 . . ?
C30 N6 C38 119.01(16) . . ?
C30 N6 C37 123.56(16) . . ?
C38 N6 C37 114.83(16) . . ?
N6 C37 H37A 109.5 . . ?
N6 C37 H37B 109.5 . . ?
H37A C37 H37B 109.5 . . ?
N6 C37 H37C 109.5 . . ?
H37A C37 H37C 109.5 . . ?
H37B C37 H37C 109.5 . . ?
N6 C38 H38A 109.5 . . ?
N6 C38 H38B 109.5 . . ?
H38A C38 H38B 109.5 . . ?
N6 C38 H38C 109.5 . . ?
H38A C38 H38C 109.5 . . ?
H38B C38 H38C 109.5 . . ?
C42 C40 C41 120.0(2) 3_557 . ?
C42 C40 H40 120.0 3_557 . ?
C41 C40 H40 120.0 . . ?
C42 C41 C40 119.8(2) . . ?
C42 C41 H41 120.1 . . ?
C40 C41 H41 120.1 . . ?
C41 C42 C40 120.2(2) . 3_557 ?
C41 C42 H42 119.9 . . ?
C40 C42 H42 119.9 3_557 . ?

loop_
_geom_bond_atom_site_label_1
_geom_bond_atom_site_label_2
_geom_bond_distance
_geom_bond_site_symmetry_2
_geom_bond_publ_flag
Ta1 N5 1.8863(16) . ?
Ta1 N3 1.9049(16) . ?
Ta1 N1 1.9125(16) . ?
Ta1 B11 2.466(2) . ?
Ta1 B10 2.487(2) . ?
Ta1 C7 2.5262(19) . ?
Ta1 B9 2.548(2) . ?
Ta1 C8 2.5684(19) . ?
B1 B2 1.764(3) . ?
B1 B6 1.770(3) . ?
B1 B3 1.779(3) . ?
B1 B5 1.791(3) . ?
B1 B4 1.795(4) . ?
B1 H1 1.08(2) . ?
B2 C7 1.727(3) . ?
B2 C8 1.732(3) . ?
B2 B3 1.760(3) . ?
B2 B6 1.773(3) . ?
B2 H2 1.08(2) . ?
B3 C8 1.712(3) . ?
B3 B4 1.773(3) . ?
B3 B9 1.790(3) . ?
B3 H3 1.03(3) . ?
B4 B5 1.780(3) . ?
B4 B9 1.784(3) . ?
B4 B10 1.791(3) . ?
B4 H4 1.08(2) . ?
B5 B11 1.773(3) . ?
B5 B6 1.778(4) . ?
B5 B10 1.786(3) . ?
B5 H5 1.08(3) . ?
B6 C7 1.704(3) . ?
B6 B11 1.776(3) . ?
B6 H6 1.04(2) . ?
C7 C8 1.576(2) . ?
C7 B11 1.664(3) . ?
C7 H7 0.96(3) . ?
C8 B9 1.667(3) . ?
C8 H8 0.94(2) . ?
B9 B10 1.779(3) . ?
B9 H9 1.06(2) . ?
B10 B11 1.777(3) . ?
B10 H10 1.08(3) . ?
B11 H11 1.10(2) . ?
N1 C10 1.286(2) . ?
C10 N2 1.365(3) . ?
C10 C11 1.497(3) . ?
C11 C12 1.391(3) . ?
C11 C16 1.398(3) . ?
C12 C13 1.391(3) . ?
C12 H12 0.9500 . ?
C13 C14 1.381(3) . ?
C13 H13 0.9500 . ?
C14 F14 1.365(3) . ?
C14 C15 1.374(3) . ?
C15 C16 1.390(3) . ?
C15 H15 0.9500 . ?
C16 H16 0.9500 . ?
N2 C18 1.459(3) . ?
N2 C17 1.459(3) . ?
C17 H17A 0.9800 . ?
C17 H17B 0.9800 . ?
C17 H17C 0.9800 . ?
C18 H18A 0.9800 . ?
C18 H18B 0.9800 . ?
C18 H18C 0.9800 . ?
N3 C20 1.288(2) . ?
C20 N4 1.347(2) . ?
C20 C21 1.504(3) . ?
C21 C26 1.386(3) . ?
C21 C22 1.388(3) . ?
C22 C23 1.390(3) . ?
C22 H22 0.9500 . ?
C23 C24 1.372(3) . ?
C23 H23 0.9500 . ?
C24 F24 1.360(2) . ?
C24 C25 1.373(3) . ?
C25 C26 1.393(3) . ?
C25 H25 0.9500 . ?
C26 H26 0.9500 . ?
N4 C27 1.457(3) . ?
N4 C28 1.459(3) . ?
C27 H27A 0.9800 . ?
C27 H27B 0.9800 . ?
C27 H27C 0.9800 . ?
C28 H28A 0.9800 . ?
C28 H28B 0.9800 . ?
C28 H28C 0.9800 . ?
N5 C30 1.291(2) . ?
C30 N6 1.347(2) . ?
C30 C31 1.497(3) . ?
C31 C36 1.396(3) . ?
C31 C32 1.396(3) . ?
C32 C33 1.389(3) . ?
C32 H32 0.9500 . ?
C33 C34 1.382(3) . ?
C33 H33 0.9500 . ?
C34 F34 1.357(2) . ?
C34 C35 1.375(3) . ?
C35 C36 1.391(3) . ?
C35 H35 0.9500 . ?
C36 H36 0.9500 . ?
N6 C38 1.460(2) . ?
N6 C37 1.460(2) . ?
C37 H37A 0.9800 . ?
C37 H37B 0.9800 . ?
C37 H37C 0.9800 . ?
C38 H38A 0.9800 . ?
C38 H38B 0.9800 . ?
C38 H38C 0.9800 . ?
C40 C42 1.384(4) 3_557 ?
C40 C41 1.388(3) . ?
C40 H40 0.9500 . ?
C41 C42 1.382(4) . ?
C41 H41 0.9500 . ?
C42 C40 1.384(4) 3_557 ?
C42 H42 0.9500 . ?

loop_
_geom_torsion_atom_site_label_1
_geom_torsion_atom_site_label_2
_geom_torsion_atom_site_label_3
_geom_torsion_atom_site_label_4
_geom_torsion
_geom_torsion_site_symmetry_1
_geom_torsion_site_symmetry_2
_geom_torsion_site_symmetry_3
_geom_torsion_site_symmetry_4
_geom_torsion_publ_flag
B6 B1 B2 C7 -40.15(14) . . . . ?
B3 B1 B2 C7 96.75(16) . . . . ?
B5 B1 B2 C7 -2.7(2) . . . . ?
B4 B1 B2 C7 60.10(19) . . . . ?
B6 B1 B2 C8 -96.13(16) . . . . ?
B3 B1 B2 C8 40.77(14) . . . . ?
B5 B1 B2 C8 -58.69(19) . . . . ?
B4 B1 B2 C8 4.1(2) . . . . ?
B6 B1 B2 B3 -136.90(16) . . . . ?
B5 B1 B2 B3 -99.46(18) . . . . ?
B4 B1 B2 B3 -36.65(15) . . . . ?
B3 B1 B2 B6 136.90(16) . . . . ?
B5 B1 B2 B6 37.44(15) . . . . ?
B4 B1 B2 B6 100.25(17) . . . . ?
C7 B2 B3 C8 33.40(13) . . . . ?
B1 B2 B3 C8 132.21(16) . . . . ?
B6 B2 B3 C8 93.74(16) . . . . ?
C7 B2 B3 B4 -61.35(18) . . . . ?
C8 B2 B3 B4 -94.74(16) . . . . ?
B1 B2 B3 B4 37.47(15) . . . . ?
B6 B2 B3 B4 -1.0(2) . . . . ?
C7 B2 B3 B1 -98.81(16) . . . . ?
C8 B2 B3 B1 -132.21(16) . . . . ?
B6 B2 B3 B1 -38.46(15) . . . . ?
C7 B2 B3 B9 2.31(19) . . . . ?
C8 B2 B3 B9 -31.08(14) . . . . ?
B1 B2 B3 B9 101.13(17) . . . . ?
B6 B2 B3 B9 62.66(19) . . . . ?
B2 B1 B3 C8 -41.40(14) . . . . ?
B6 B1 B3 C8 -3.0(2) . . . . ?
B5 B1 B3 C8 60.0(2) . . . . ?
B4 B1 B3 C8 97.23(16) . . . . ?
B6 B1 B3 B2 38.38(16) . . . . ?
B5 B1 B3 B2 101.35(17) . . . . ?
B4 B1 B3 B2 138.63(16) . . . . ?
B2 B1 B3 B4 -138.63(16) . . . . ?
B6 B1 B3 B4 -100.26(18) . . . . ?
B5 B1 B3 B4 -37.28(15) . . . . ?
B2 B1 B3 B9 -100.71(17) . . . . ?
B6 B1 B3 B9 -62.3(2) . . . . ?
B5 B1 B3 B9 0.6(2) . . . . ?
B4 B1 B3 B9 37.92(15) . . . . ?
C8 B3 B4 B5 -61.58(19) . . . . ?
B2 B3 B4 B5 0.7(2) . . . . ?
B1 B3 B4 B5 37.74(15) . . . . ?
B9 B3 B4 B5 -99.96(17) . . . . ?
C8 B3 B4 B9 38.38(13) . . . . ?
B2 B3 B4 B9 100.64(17) . . . . ?
B1 B3 B4 B9 137.70(16) . . . . ?
C8 B3 B4 B10 1.9(2) . . . . ?
B2 B3 B4 B10 64.2(2) . . . . ?
B1 B3 B4 B10 101.27(17) . . . . ?
B9 B3 B4 B10 -36.43(15) . . . . ?
C8 B3 B4 B1 -99.32(16) . . . . ?
B2 B3 B4 B1 -37.06(15) . . . . ?
B9 B3 B4 B1 -137.70(16) . . . . ?
B2 B1 B4 B3 36.69(15) . . . . ?
B6 B1 B4 B3 100.13(17) . . . . ?
B5 B1 B4 B3 137.75(16) . . . . ?
B2 B1 B4 B5 -101.06(17) . . . . ?
B6 B1 B4 B5 -37.62(15) . . . . ?
B3 B1 B4 B5 -137.75(16) . . . . ?
B2 B1 B4 B9 -1.3(2) . . . . ?
B6 B1 B4 B9 62.2(2) . . . . ?
B3 B1 B4 B9 -37.96(15) . . . . ?
B5 B1 B4 B9 99.79(17) . . . . ?
B2 B1 B4 B10 -64.5(2) . . . . ?
B6 B1 B4 B10 -1.1(2) . . . . ?
B3 B1 B4 B10 -101.19(17) . . . . ?
B5 B1 B4 B10 36.56(15) . . . . ?
B3 B4 B5 B11 63.1(2) . . . . ?
B9 B4 B5 B11 -0.5(2) . . . . ?
B10 B4 B5 B11 -38.68(15) . . . . ?
B1 B4 B5 B11 100.68(17) . . . . ?
B3 B4 B5 B6 -0.1(2) . . . . ?
B9 B4 B5 B6 -63.7(2) . . . . ?
B10 B4 B5 B6 -101.87(17) . . . . ?
B1 B4 B5 B6 37.49(15) . . . . ?
B3 B4 B5 B10 101.78(17) . . . . ?
B9 B4 B5 B10 38.14(15) . . . . ?
B1 B4 B5 B10 139.37(16) . . . . ?
B3 B4 B5 B1 -37.59(15) . . . . ?
B9 B4 B5 B1 -101.22(18) . . . . ?
B10 B4 B5 B1 -139.37(16) . . . . ?
B2 B1 B5 B11 -0.2(2) . . . . ?
B6 B1 B5 B11 37.42(15) . . . . ?
B3 B1 B5 B11 -62.9(2) . . . . ?
B4 B1 B5 B11 -100.22(17) . . . . ?
B2 B1 B5 B6 -37.58(15) . . . . ?
B3 B1 B5 B6 -100.36(17) . . . . ?
B4 B1 B5 B6 -137.64(16) . . . . ?
B2 B1 B5 B4 100.05(17) . . . . ?
B6 B1 B5 B4 137.64(16) . . . . ?
B3 B1 B5 B4 37.27(15) . . . . ?
B2 B1 B5 B10 63.3(2) . . . . ?
B6 B1 B5 B10 100.86(17) . . . . ?
B3 B1 B5 B10 0.5(2) . . . . ?
B4 B1 B5 B10 -36.78(15) . . . . ?
B2 B1 B6 C7 40.93(15) . . . . ?
B3 B1 B6 C7 2.9(2) . . . . ?
B5 B1 B6 C7 -97.16(17) . . . . ?
B4 B1 B6 C7 -59.7(2) . . . . ?
B3 B1 B6 B2 -38.07(15) . . . . ?
B5 B1 B6 B2 -138.09(16) . . . . ?
B4 B1 B6 B2 -100.65(17) . . . . ?
B2 B1 B6 B11 100.53(17) . . . . ?
B3 B1 B6 B11 62.5(2) . . . . ?
B5 B1 B6 B11 -37.56(15) . . . . ?
B4 B1 B6 B11 -0.1(2) . . . . ?
B2 B1 B6 B5 138.09(16) . . . . ?
B3 B1 B6 B5 100.02(18) . . . . ?
B4 B1 B6 B5 37.44(15) . . . . ?
C8 B2 B6 C7 -33.05(13) . . . . ?
B3 B2 B6 C7 -93.81(16) . . . . ?
B1 B2 B6 C7 -132.55(17) . . . . ?
C7 B2 B6 B1 132.55(17) . . . . ?
C8 B2 B6 B1 99.50(17) . . . . ?
B3 B2 B6 B1 38.74(15) . . . . ?
C7 B2 B6 B11 31.43(14) . . . . ?
C8 B2 B6 B11 -1.6(2) . . . . ?
B3 B2 B6 B11 -62.38(19) . . . . ?
B1 B2 B6 B11 -101.12(18) . . . . ?
C7 B2 B6 B5 94.75(16) . . . . ?
C8 B2 B6 B5 61.70(18) . . . . ?
B3 B2 B6 B5 0.9(2) . . . . ?
B1 B2 B6 B5 -37.80(15) . . . . ?
B11 B5 B6 C7 -38.76(13) . . . . ?
B4 B5 B6 C7 61.32(19) . . . . ?
B10 B5 B6 C7 -2.5(2) . . . . ?
B1 B5 B6 C7 99.23(16) . . . . ?
B11 B5 B6 B1 -137.98(16) . . . . ?
B4 B5 B6 B1 -37.91(15) . . . . ?
B10 B5 B6 B1 -101.69(17) . . . . ?
B11 B5 B6 B2 -100.59(16) . . . . ?
B4 B5 B6 B2 -0.5(2) . . . . ?
B10 B5 B6 B2 -64.30(19) . . . . ?
B1 B5 B6 B2 37.39(15) . . . . ?
B4 B5 B6 B11 100.08(17) . . . . ?
B10 B5 B6 B11 36.29(15) . . . . ?
B1 B5 B6 B11 137.98(16) . . . . ?
B1 B6 C7 C8 -1.6(2) . . . . ?
B2 B6 C7 C8 39.39(16) . . . . ?
B11 B6 C7 C8 -104.40(17) . . . . ?
B5 B6 C7 C8 -64.25(19) . . . . ?
B1 B6 C7 B11 102.75(17) . . . . ?
B2 B6 C7 B11 143.78(16) . . . . ?
B5 B6 C7 B11 40.15(14) . . . . ?
B1 B6 C7 B2 -41.03(15) . . . . ?
B11 B6 C7 B2 -143.78(16) . . . . ?
B5 B6 C7 B2 -103.64(17) . . . . ?
B1 B6 C7 Ta1 85.35(19) . . . . ?
B2 B6 C7 Ta1 126.38(17) . . . . ?
B11 B6 C7 Ta1 -17.40(15) . . . . ?
B5 B6 C7 Ta1 22.7(2) . . . . ?
B3 B2 C7 C8 -35.44(14) . . . . ?
B1 B2 C7 C8 -97.86(16) . . . . ?
B6 B2 C7 C8 -138.92(16) . . . . ?
C8 B2 C7 B11 102.99(17) . . . . ?
B3 B2 C7 B11 67.55(19) . . . . ?
B1 B2 C7 B11 5.1(2) . . . . ?
B6 B2 C7 B11 -35.93(16) . . . . ?
C8 B2 C7 B6 138.92(16) . . . . ?
B3 B2 C7 B6 103.48(17) . . . . ?
B1 B2 C7 B6 41.06(15) . . . . ?
C8 B2 C7 Ta1 18.53(16) . . . . ?
B3 B2 C7 Ta1 -16.9(2) . . . . ?
B1 B2 C7 Ta1 -79.3(2) . . . . ?
B6 B2 C7 Ta1 -120.39(19) . . . . ?
N5 Ta1 C7 C8 -8.11(14) . . . . ?
N3 Ta1 C7 C8 -104.73(11) . . . . ?
N1 Ta1 C7 C8 157.82(10) . . . . ?
B11 Ta1 C7 C8 122.57(15) . . . . ?
B10 Ta1 C7 C8 80.73(11) . . . . ?
B9 Ta1 C7 C8 34.96(10) . . . . ?
N5 Ta1 C7 B11 -130.68(11) . . . . ?
N3 Ta1 C7 B11 132.70(11) . . . . ?
N1 Ta1 C7 B11 35.25(13) . . . . ?
B10 Ta1 C7 B11 -41.84(11) . . . . ?
B9 Ta1 C7 B11 -87.61(11) . . . . ?
C8 Ta1 C7 B11 -122.57(15) . . . . ?
N5 Ta1 C7 B6 -113.96(16) . . . . ?
N3 Ta1 C7 B6 149.42(16) . . . . ?
N1 Ta1 C7 B6 51.97(18) . . . . ?
B11 Ta1 C7 B6 16.72(15) . . . . ?
B10 Ta1 C7 B6 -25.12(15) . . . . ?
B9 Ta1 C7 B6 -70.89(16) . . . . ?
C8 Ta1 C7 B6 -105.85(19) . . . . ?
N5 Ta1 C7 B2 -25.3(2) . . . . ?
N3 Ta1 C7 B2 -121.92(18) . . . . ?
N1 Ta1 C7 B2 140.62(17) . . . . ?
B11 Ta1 C7 B2 105.4(2) . . . . ?
B10 Ta1 C7 B2 63.54(18) . . . . ?
B9 Ta1 C7 B2 17.77(17) . . . . ?
C8 Ta1 C7 B2 -17.20(15) . . . . ?
B11 C7 C8 B9 -0.3(2) . . . . ?
B6 C7 C8 B9 69.2(2) . . . . ?
B2 C7 C8 B9 108.21(17) . . . . ?
Ta1 C7 C8 B9 -58.12(13) . . . . ?
B11 C7 C8 B3 -69.77(19) . . . . ?
B6 C7 C8 B3 -0.3(2) . . . . ?
B2 C7 C8 B3 38.71(16) . . . . ?
Ta1 C7 C8 B3 -127.62(14) . . . . ?
B11 C7 C8 B2 -108.48(17) . . . . ?
B6 C7 C8 B2 -39.02(16) . . . . ?
Ta1 C7 C8 B2 -166.34(12) . . . . ?
B11 C7 C8 Ta1 57.86(12) . . . . ?
B6 C7 C8 Ta1 127.31(15) . . . . ?
B2 C7 C8 Ta1 166.34(12) . . . . ?
B2 B3 C8 C7 -39.25(15) . . . . ?
B4 B3 C8 C7 64.83(19) . . . . ?
B1 B3 C8 C7 2.1(2) . . . . ?
B9 B3 C8 C7 104.85(16) . . . . ?
B2 B3 C8 B9 -144.10(16) . . . . ?
B4 B3 C8 B9 -40.02(14) . . . . ?
B1 B3 C8 B9 -102.73(17) . . . . ?
B4 B3 C8 B2 104.08(16) . . . . ?
B1 B3 C8 B2 41.37(15) . . . . ?
B9 B3 C8 B2 144.10(16) . . . . ?
B2 B3 C8 Ta1 -121.63(16) . . . . ?
B4 B3 C8 Ta1 -17.6(2) . . . . ?
B1 B3 C8 Ta1 -80.26(19) . . . . ?
B9 B3 C8 Ta1 22.47(15) . . . . ?
B3 B2 C8 C7 138.49(16) . . . . ?
B1 B2 C8 C7 96.73(16) . . . . ?
B6 B2 C8 C7 34.89(14) . . . . ?
C7 B2 C8 B9 -102.81(17) . . . . ?
B3 B2 C8 B9 35.68(16) . . . . ?
B1 B2 C8 B9 -6.1(2) . . . . ?
B6 B2 C8 B9 -67.92(19) . . . . ?
C7 B2 C8 B3 -138.49(16) . . . . ?
B1 B2 C8 B3 -41.76(15) . . . . ?
B6 B2 C8 B3 -103.60(17) . . . . ?
C7 B2 C8 Ta1 -17.27(15) . . . . ?
B3 B2 C8 Ta1 121.22(17) . . . . ?
B1 B2 C8 Ta1 79.45(19) . . . . ?
B6 B2 C8 Ta1 17.6(2) . . . . ?
N5 Ta1 C8 C7 173.93(10) . . . . ?
N3 Ta1 C8 C7 72.93(11) . . . . ?
N1 Ta1 C8 C7 -50.0(2) . . . . ?
B11 Ta1 C8 C7 -35.92(10) . . . . ?
B10 Ta1 C8 C7 -82.52(11) . . . . ?
B9 Ta1 C8 C7 -123.27(14) . . . . ?
N5 Ta1 C8 B9 -62.80(11) . . . . ?
N3 Ta1 C8 B9 -163.81(10) . . . . ?
N1 Ta1 C8 B9 73.23(19) . . . . ?
B11 Ta1 C8 B9 87.35(11) . . . . ?
B10 Ta1 C8 B9 40.75(10) . . . . ?
C7 Ta1 C8 B9 123.27(14) . . . . ?
N5 Ta1 C8 B3 -84.19(16) . . . . ?
N3 Ta1 C8 B3 174.81(16) . . . . ?
N1 Ta1 C8 B3 51.8(3) . . . . ?
B11 Ta1 C8 B3 65.96(16) . . . . ?
B10 Ta1 C8 B3 19.36(15) . . . . ?
C7 Ta1 C8 B3 101.88(18) . . . . ?
B9 Ta1 C8 B3 -21.39(15) . . . . ?
N5 Ta1 C8 B2 -169.82(16) . . . . ?
N3 Ta1 C8 B2 89.18(17) . . . . ?
N1 Ta1 C8 B2 -33.8(3) . . . . ?
B11 Ta1 C8 B2 -19.67(16) . . . . ?
B10 Ta1 C8 B2 -66.27(17) . . . . ?
C7 Ta1 C8 B2 16.25(15) . . . . ?
B9 Ta1 C8 B2 -107.02(19) . . . . ?
C7 C8 B9 B10 -1.2(2) . . . . ?
B3 C8 B9 B10 102.74(16) . . . . ?
B2 C8 B9 B10 67.97(19) . . . . ?
Ta1 C8 B9 B10 -59.45(12) . . . . ?
C7 C8 B9 B4 -63.90(19) . . . . ?
B3 C8 B9 B4 40.05(14) . . . . ?
B2 C8 B9 B4 5.3(2) . . . . ?
Ta1 C8 B9 B4 -122.14(14) . . . . ?
C7 C8 B9 B3 -103.95(16) . . . . ?
B2 C8 B9 B3 -34.77(15) . . . . ?
Ta1 C8 B9 B3 -162.19(12) . . . . ?
C7 C8 B9 Ta1 58.24(13) . . . . ?
B3 C8 B9 Ta1 162.19(12) . . . . ?
B2 C8 B9 Ta1 127.42(14) . . . . ?
B3 B4 B9 C8 -39.92(14) . . . . ?
B5 B4 B9 C8 61.12(19) . . . . ?
B10 B4 B9 C8 99.42(16) . . . . ?
B1 B4 B9 C8 -2.2(2) . . . . ?
B3 B4 B9 B10 -139.34(16) . . . . ?
B5 B4 B9 B10 -38.29(16) . . . . ?
B1 B4 B9 B10 -101.65(17) . . . . ?
B5 B4 B9 B3 101.04(18) . . . . ?
B10 B4 B9 B3 139.34(16) . . . . ?
B1 B4 B9 B3 37.68(15) . . . . ?
B3 B4 B9 Ta1 -117.51(17) . . . . ?
B5 B4 B9 Ta1 -16.5(2) . . . . ?
B10 B4 B9 Ta1 21.83(15) . . . . ?
B1 B4 B9 Ta1 -79.82(19) . . . . ?
B2 B3 B9 C8 32.24(14) . . . . ?
B4 B3 B9 C8 133.74(16) . . . . ?
B1 B3 B9 C8 95.53(17) . . . . ?
C8 B3 B9 B10 -97.08(16) . . . . ?
B2 B3 B9 B10 -64.84(19) . . . . ?
B4 B3 B9 B10 36.66(15) . . . . ?
B1 B3 B9 B10 -1.5(2) . . . . ?
C8 B3 B9 B4 -133.74(16) . . . . ?
B2 B3 B9 B4 -101.50(17) . . . . ?
B1 B3 B9 B4 -38.21(15) . . . . ?
C8 B3 B9 Ta1 -21.62(14) . . . . ?
B2 B3 B9 Ta1 10.6(2) . . . . ?
B4 B3 B9 Ta1 112.13(17) . . . . ?
B1 B3 B9 Ta1 73.9(2) . . . . ?
N5 Ta1 B9 C8 115.55(11) . . . . ?
N3 Ta1 B9 C8 20.60(13) . . . . ?
N1 Ta1 B9 C8 -149.91(10) . . . . ?
B11 Ta1 B9 C8 -75.56(10) . . . . ?
B10 Ta1 B9 C8 -115.91(14) . . . . ?
C7 Ta1 B9 C8 -33.17(9) . . . . ?
N5 Ta1 B9 B10 -128.54(12) . . . . ?
N3 Ta1 B9 B10 136.50(11) . . . . ?
N1 Ta1 B9 B10 -34.01(14) . . . . ?
B11 Ta1 B9 B10 40.34(11) . . . . ?
C7 Ta1 B9 B10 82.74(11) . . . . ?
C8 Ta1 B9 B10 115.91(14) . . . . ?
N5 Ta1 B9 B4 -149.02(17) . . . . ?
N3 Ta1 B9 B4 116.03(16) . . . . ?
N1 Ta1 B9 B4 -54.48(19) . . . . ?
B11 Ta1 B9 B4 19.86(16) . . . . ?
B10 Ta1 B9 B4 -20.48(15) . . . . ?
C7 Ta1 B9 B4 62.26(16) . . . . ?
C8 Ta1 B9 B4 95.43(18) . . . . ?
N5 Ta1 B9 B3 135.04(17) . . . . ?
N3 Ta1 B9 B3 40.08(19) . . . . ?
N1 Ta1 B9 B3 -130.43(16) . . . . ?
B11 Ta1 B9 B3 -56.08(16) . . . . ?
B10 Ta1 B9 B3 -96.42(19) . . . . ?
C7 Ta1 B9 B3 -13.68(15) . . . . ?
C8 Ta1 B9 B3 19.48(13) . . . . ?
C8 B9 B10 B11 2.09(19) . . . . ?
B4 B9 B10 B11 100.51(17) . . . . ?
B3 B9 B10 B11 64.21(19) . . . . ?
Ta1 B9 B10 B11 -60.14(12) . . . . ?
C8 B9 B10 B5 -60.30(19) . . . . ?
B4 B9 B10 B5 38.13(15) . . . . ?
B3 B9 B10 B5 1.8(2) . . . . ?
Ta1 B9 B10 B5 -122.53(14) . . . . ?
C8 B9 B10 B4 -98.42(17) . . . . ?
B3 B9 B10 B4 -36.30(15) . . . . ?
Ta1 B9 B10 B4 -160.65(13) . . . . ?
C8 B9 B10 Ta1 62.23(12) . . . . ?
B4 B9 B10 Ta1 160.65(13) . . . . ?
B3 B9 B10 Ta1 124.35(14) . . . . ?
B6 B5 B10 B11 -36.33(15) . . . . ?
B4 B5 B10 B11 -136.36(16) . . . . ?
B1 B5 B10 B11 -99.54(18) . . . . ?
B11 B5 B10 B9 98.11(16) . . . . ?
B6 B5 B10 B9 61.78(19) . . . . ?
B4 B5 B10 B9 -38.25(15) . . . . ?
B1 B5 B10 B9 -1.4(2) . . . . ?
B11 B5 B10 B4 136.36(16) . . . . ?
B6 B5 B10 B4 100.03(17) . . . . ?
B1 B5 B10 B4 36.82(16) . . . . ?
B11 B5 B10 Ta1 19.45(15) . . . . ?
B6 B5 B10 Ta1 -16.9(2) . . . . ?
B4 B5 B10 Ta1 -116.91(17) . . . . ?
B1 B5 B10 Ta1 -80.1(2) . . . . ?
B3 B4 B10 B11 -61.68(19) . . . . ?
B5 B4 B10 B11 38.42(15) . . . . ?
B9 B4 B10 B11 -98.42(16) . . . . ?
B1 B4 B10 B11 1.8(2) . . . . ?
B3 B4 B10 B9 36.74(15) . . . . ?
B5 B4 B10 B9 136.85(17) . . . . ?
B1 B4 B10 B9 100.25(18) . . . . ?
B3 B4 B10 B5 -100.11(18) . . . . ?
B9 B4 B10 B5 -136.85(17) . . . . ?
B1 B4 B10 B5 -36.60(15) . . . . ?
B3 B4 B10 Ta1 13.4(2) . . . . ?
B5 B4 B10 Ta1 113.51(18) . . . . ?
B9 B4 B10 Ta1 -23.34(16) . . . . ?
B1 B4 B10 Ta1 76.9(2) . . . . ?
N5 Ta1 B10 B11 168.32(10) . . . . ?
N3 Ta1 B10 B11 28.84(17) . . . . ?
N1 Ta1 B10 B11 -89.31(11) . . . . ?
C7 Ta1 B10 B11 38.75(10) . . . . ?
B9 Ta1 B10 B11 115.84(15) . . . . ?
C8 Ta1 B10 B11 78.35(11) . . . . ?
N5 Ta1 B10 B9 52.48(12) . . . . ?
N3 Ta1 B10 B9 -87.00(15) . . . . ?
N1 Ta1 B10 B9 154.85(11) . . . . ?
B11 Ta1 B10 B9 -115.84(15) . . . . ?
C7 Ta1 B10 B9 -77.09(11) . . . . ?
C8 Ta1 B10 B9 -37.48(10) . . . . ?
N5 Ta1 B10 B5 150.30(16) . . . . ?
N3 Ta1 B10 B5 10.8(2) . . . . ?
N1 Ta1 B10 B5 -107.33(16) . . . . ?
B11 Ta1 B10 B5 -18.02(14) . . . . ?
C7 Ta1 B10 B5 20.73(15) . . . . ?
B9 Ta1 B10 B5 97.82(19) . . . . ?
C8 Ta1 B10 B5 60.33(15) . . . . ?
N5 Ta1 B10 B4 73.73(18) . . . . ?
N3 Ta1 B10 B4 -65.8(2) . . . . ?
N1 Ta1 B10 B4 176.09(17) . . . . ?
B11 Ta1 B10 B4 -94.59(19) . . . . ?
C7 Ta1 B10 B4 -55.85(16) . . . . ?
B9 Ta1 B10 B4 21.24(15) . . . . ?
C8 Ta1 B10 B4 -16.24(15) . . . . ?
C8 C7 B11 B5 64.44(19) . . . . ?
B6 C7 B11 B5 -40.69(15) . . . . ?
B2 C7 B11 B5 -5.3(2) . . . . ?
Ta1 C7 B11 B5 125.12(14) . . . . ?
C8 C7 B11 B6 105.12(17) . . . . ?
B2 C7 B11 B6 35.43(16) . . . . ?
Ta1 C7 B11 B6 165.80(12) . . . . ?
C8 C7 B11 B10 1.6(2) . . . . ?
B6 C7 B11 B10 -103.50(16) . . . . ?
B2 C7 B11 B10 -68.08(19) . . . . ?
Ta1 C7 B11 B10 62.30(12) . . . . ?
C8 C7 B11 Ta1 -60.68(13) . . . . ?
B6 C7 B11 Ta1 -165.80(12) . . . . ?
B2 C7 B11 Ta1 -130.38(14) . . . . ?
B6 B5 B11 C7 40.27(14) . . . . ?
B4 B5 B11 C7 -60.47(19) . . . . ?
B10 B5 B11 C7 -99.33(16) . . . . ?
B1 B5 B11 C7 3.1(2) . . . . ?
B4 B5 B11 B6 -100.74(17) . . . . ?
B10 B5 B11 B6 -139.60(16) . . . . ?
B1 B5 B11 B6 -37.17(15) . . . . ?
B6 B5 B11 B10 139.60(16) . . . . ?
B4 B5 B11 B10 38.86(15) . . . . ?
B1 B5 B11 B10 102.43(17) . . . . ?
B6 B5 B11 Ta1 119.47(17) . . . . ?
B4 B5 B11 Ta1 18.7(2) . . . . ?
B10 B5 B11 Ta1 -20.13(15) . . . . ?
B1 B5 B11 Ta1 82.3(2) . . . . ?
B1 B6 B11 C7 -95.52(16) . . . . ?
B2 B6 B11 C7 -32.35(15) . . . . ?
B5 B6 B11 C7 -133.43(16) . . . . ?
C7 B6 B11 B5 133.43(16) . . . . ?
B1 B6 B11 B5 37.91(15) . . . . ?
B2 B6 B11 B5 101.08(17) . . . . ?
C7 B6 B11 B10 96.80(16) . . . . ?
B1 B6 B11 B10 1.3(2) . . . . ?
B2 B6 B11 B10 64.5(2) . . . . ?
B5 B6 B11 B10 -36.63(15) . . . . ?
C7 B6 B11 Ta1 17.75(16) . . . . ?
B1 B6 B11 Ta1 -77.8(2) . . . . ?
B2 B6 B11 Ta1 -14.6(2) . . . . ?
B5 B6 B11 Ta1 -115.68(18) . . . . ?
B9 B10 B11 C7 -2.24(19) . . . . ?
B5 B10 B11 C7 98.79(16) . . . . ?
B4 B10 B11 C7 60.36(18) . . . . ?
Ta1 B10 B11 C7 -64.26(12) . . . . ?
B9 B10 B11 B5 -101.02(17) . . . . ?
B4 B10 B11 B5 -38.42(15) . . . . ?
Ta1 B10 B11 B5 -163.05(13) . . . . ?
B9 B10 B11 B6 -64.50(18) . . . . ?
B5 B10 B11 B6 36.52(15) . . . . ?
B4 B10 B11 B6 -1.9(2) . . . . ?
Ta1 B10 B11 B6 -126.53(14) . . . . ?
B9 B10 B11 Ta1 62.02(12) . . . . ?
B5 B10 B11 Ta1 163.05(13) . . . . ?
B4 B10 B11 Ta1 124.62(14) . . . . ?
N5 Ta1 B11 C7 94.15(15) . . . . ?
N3 Ta1 B11 C7 -49.61(11) . . . . ?
N1 Ta1 B11 C7 -152.26(10) . . . . ?
B10 Ta1 B11 C7 114.35(14) . . . . ?
B9 Ta1 B11 C7 74.66(11) . . . . ?
C8 Ta1 B11 C7 33.30(9) . . . . ?
N5 Ta1 B11 B5 -1.6(2) . . . . ?
N3 Ta1 B11 B5 -145.34(16) . . . . ?
N1 Ta1 B11 B5 112.01(17) . . . . ?
B10 Ta1 B11 B5 18.62(15) . . . . ?
C7 Ta1 B11 B5 -95.73(19) . . . . ?
B9 Ta1 B11 B5 -21.07(16) . . . . ?
C8 Ta1 B11 B5 -62.43(16) . . . . ?
N5 Ta1 B11 B6 78.2(2) . . . . ?
N3 Ta1 B11 B6 -65.56(18) . . . . ?
N1 Ta1 B11 B6 -168.22(18) . . . . ?
B10 Ta1 B11 B6 98.4(2) . . . . ?
C7 Ta1 B11 B6 -15.95(14) . . . . ?
B9 Ta1 B11 B6 58.71(17) . . . . ?
C8 Ta1 B11 B6 17.35(16) . . . . ?
N5 Ta1 B11 B10 -20.20(17) . . . . ?
N3 Ta1 B11 B10 -163.96(10) . . . . ?
N1 Ta1 B11 B10 93.39(11) . . . . ?
C7 Ta1 B11 B10 -114.35(14) . . . . ?
B9 Ta1 B11 B10 -39.69(10) . . . . ?
C8 Ta1 B11 B10 -81.05(11) . . . . ?
N5 Ta1 N1 C10 15.4(5) . . . . ?
N3 Ta1 N1 C10 118.8(5) . . . . ?
B11 Ta1 N1 C10 -132.7(5) . . . . ?
B10 Ta1 N1 C10 -90.6(5) . . . . ?
C7 Ta1 N1 C10 -154.0(5) . . . . ?
B9 Ta1 N1 C10 -68.9(5) . . . . ?
C8 Ta1 N1 C10 -120.0(5) . . . . ?
Ta1 N1 C10 N2 143.2(4) . . . . ?
Ta1 N1 C10 C11 -32.6(6) . . . . ?
N1 C10 C11 C12 -39.1(3) . . . . ?
N2 C10 C11 C12 145.02(19) . . . . ?
N1 C10 C11 C16 136.2(2) . . . . ?
N2 C10 C11 C16 -39.8(3) . . . . ?
C16 C11 C12 C13 1.5(3) . . . . ?
C10 C11 C12 C13 176.83(19) . . . . ?
C11 C12 C13 C14 -1.1(3) . . . . ?
C12 C13 C14 F14 178.8(2) . . . . ?
C12 C13 C14 C15 -0.2(3) . . . . ?
F14 C14 C15 C16 -178.0(2) . . . . ?
C13 C14 C15 C16 1.0(4) . . . . ?
C14 C15 C16 C11 -0.5(3) . . . . ?
C12 C11 C16 C15 -0.7(3) . . . . ?
C10 C11 C16 C15 -175.83(19) . . . . ?
N1 C10 N2 C18 -5.0(3) . . . . ?
C11 C10 N2 C18 170.8(2) . . . . ?
N1 C10 N2 C17 155.3(2) . . . . ?
C11 C10 N2 C17 -28.9(3) . . . . ?
N5 Ta1 N3 C20 -78.7(6) . . . . ?
N1 Ta1 N3 C20 177.9(6) . . . . ?
B11 Ta1 N3 C20 81.4(6) . . . . ?
B10 Ta1 N3 C20 61.6(7) . . . . ?
C7 Ta1 N3 C20 52.4(6) . . . . ?
B9 Ta1 N3 C20 5.2(7) . . . . ?
C8 Ta1 N3 C20 17.7(6) . . . . ?
Ta1 N3 C20 N4 180(100) . . . . ?
Ta1 N3 C20 C21 -0.8(7) . . . . ?
N3 C20 C21 C26 -100.2(2) . . . . ?
N4 C20 C21 C26 79.1(2) . . . . ?
N3 C20 C21 C22 78.1(2) . . . . ?
N4 C20 C21 C22 -102.6(2) . . . . ?
C26 C21 C22 C23 -0.9(3) . . . . ?
C20 C21 C22 C23 -179.2(2) . . . . ?
C21 C22 C23 C24 1.0(3) . . . . ?
C22 C23 C24 F24 178.6(2) . . . . ?
C22 C23 C24 C25 -0.3(4) . . . . ?
F24 C24 C25 C26 -179.3(2) . . . . ?
C23 C24 C25 C26 -0.4(4) . . . . ?
C22 C21 C26 C25 0.1(3) . . . . ?
C20 C21 C26 C25 178.5(2) . . . . ?
C24 C25 C26 C21 0.5(4) . . . . ?
N3 C20 N4 C27 -177.81(18) . . . . ?
C21 C20 N4 C27 2.9(3) . . . . ?
N3 C20 N4 C28 0.5(3) . . . . ?
C21 C20 N4 C28 -178.74(16) . . . . ?
N3 Ta1 N5 C30 130.8(16) . . . . ?
N1 Ta1 N5 C30 -125.5(16) . . . . ?
B11 Ta1 N5 C30 -14.2(17) . . . . ?
B10 Ta1 N5 C30 -28.0(16) . . . . ?
C7 Ta1 N5 C30 43.0(16) . . . . ?
B9 Ta1 N5 C30 4.3(16) . . . . ?
C8 Ta1 N5 C30 38.3(16) . . . . ?
Ta1 N5 C30 N6 70.0(16) . . . . ?
Ta1 N5 C30 C31 -107.8(16) . . . . ?
N5 C30 C31 C36 123.1(2) . . . . ?
N6 C30 C31 C36 -54.7(2) . . . . ?
N5 C30 C31 C32 -51.5(2) . . . . ?
N6 C30 C31 C32 130.69(19) . . . . ?
C36 C31 C32 C33 0.9(3) . . . . ?
C30 C31 C32 C33 175.68(18) . . . . ?
C31 C32 C33 C34 -0.6(3) . . . . ?
C32 C33 C34 F34 179.63(18) . . . . ?
C32 C33 C34 C35 -0.4(3) . . . . ?
F34 C34 C35 C36 -178.90(18) . . . . ?
C33 C34 C35 C36 1.1(3) . . . . ?
C34 C35 C36 C31 -0.8(3) . . . . ?
C32 C31 C36 C35 -0.2(3) . . . . ?
C30 C31 C36 C35 -174.80(18) . . . . ?
N5 C30 N6 C38 2.0(3) . . . . ?
C31 C30 N6 C38 179.68(17) . . . . ?
N5 C30 N6 C37 162.74(19) . . . . ?
C31 C30 N6 C37 -19.5(3) . . . . ?
C42 C40 C41 C42 0.8(4) 3_557 . . . ?
C40 C41 C42 C40 -0.9(4) . . . 3_557 ?
